data_7042721
loop_
_publ_author_name
'Armstrong, David'
'Taullaj, Fioralba'
'Singh, Kamalpreet'
'Mirabi, Bijan'
'Lough, Alan'
'Fekl, Ulrich Werner'

_publ_section_title
;
 Adamantyl Metal Complexes: New Routes to Adamantyl Anions and New
 Transmetallations
;
_journal_name_full 'Dalton Trans.'
_journal_paper_doi 10.1039/C7DT00428A
_journal_year 2017
_chemical_formula_moiety 'C30 H38 N2 Zn'
_chemical_formula_sum 'C30 H38 N2 Zn'
_chemical_formula_weight 491.99
_space_group_crystal_system triclinic
_space_group_IT_number 2
_space_group_name_Hall '-P 1'
_space_group_name_H-M_alt 'P -1'
_symmetry_space_group_name_Hall '-P 1'
_symmetry_space_group_name_H-M 'P -1'
_atom_sites_solution_hydrogens geom
_audit_creation_method SHELXL-2014/7
_audit_update_record
;
2017-01-19 deposited with the CCDC.
2017-04-19 downloaded from the CCDC.
;
_cell_angle_alpha 86.964(2)
_cell_angle_beta 66.110(2)
_cell_angle_gamma 78.578(2)
_cell_formula_units_Z 2
_cell_length_a 10.7437(4)
_cell_length_b 10.9461(5)
_cell_length_c 11.8493(5)
_cell_measurement_reflns_used 7219
_cell_measurement_temperature 147(2)
_cell_measurement_theta_max 66.45
_cell_measurement_theta_min 4.08
_cell_volume 1248.30(9)
_computing_cell_refinement APEX2
_computing_data_collection 'APEX2 (Bruker, 2014)'
_computing_data_reduction 'SAINT (Bruker, 2014)'
_computing_molecular_graphics 'PLATON (Spek, 2009)'
_computing_publication_material 'SHELXTL (Sheldrick, 2008)'
_computing_structure_refinement 'SHELXL-2014/7 (Sheldrick, 2015)'
_computing_structure_solution 'SHELXT (Sheldrick, 2015)'
_diffrn_ambient_temperature 147(2)
_diffrn_measured_fraction_theta_full 0.982
_diffrn_measured_fraction_theta_max 0.982
_diffrn_measurement_device_type 'Bruker Kappa APEX-DUO CCD'
_diffrn_measurement_method '\f and \w scans'
_diffrn_radiation_type CuK\a
_diffrn_radiation_wavelength 1.54178
_diffrn_reflns_av_R_equivalents 0.0438
_diffrn_reflns_av_unetI/netI 0.0323
_diffrn_reflns_Laue_measured_fraction_full 0.982
_diffrn_reflns_Laue_measured_fraction_max 0.982
_diffrn_reflns_limit_h_max 12
_diffrn_reflns_limit_h_min -12
_diffrn_reflns_limit_k_max 13
_diffrn_reflns_limit_k_min -13
_diffrn_reflns_limit_l_max 13
_diffrn_reflns_limit_l_min -13
_diffrn_reflns_number 20808
_diffrn_reflns_point_group_measured_fraction_full 0.982
_diffrn_reflns_point_group_measured_fraction_max 0.982
_diffrn_reflns_theta_full 67.389
_diffrn_reflns_theta_max 67.389
_diffrn_reflns_theta_min 4.082
_diffrn_source 'Bruker ImuS with multi-layer optics'
_exptl_absorpt_coefficient_mu 1.499
_exptl_absorpt_correction_T_max 0.7529
_exptl_absorpt_correction_T_min 0.6541
_exptl_absorpt_correction_type multi-scan
_exptl_absorpt_process_details 'SADABS (Sheldrick, 1996)'
_exptl_crystal_colour brown
_exptl_crystal_density_diffrn 1.309
_exptl_crystal_description needle
_exptl_crystal_F_000 524
_exptl_crystal_size_max 0.120
_exptl_crystal_size_mid 0.020
_exptl_crystal_size_min 0.010
_refine_diff_density_max 0.350
_refine_diff_density_min -0.237
_refine_diff_density_rms 0.049
_refine_ls_extinction_method none
_refine_ls_goodness_of_fit_ref 1.041
_refine_ls_hydrogen_treatment constr
_refine_ls_matrix_type full
_refine_ls_number_parameters 335
_refine_ls_number_reflns 4403
_refine_ls_number_restraints 0
_refine_ls_restrained_S_all 1.041
_refine_ls_R_factor_all 0.0398
_refine_ls_R_factor_gt 0.0318
_refine_ls_shift/su_max 0.002
_refine_ls_shift/su_mean 0.000
_refine_ls_structure_factor_coef Fsqd
_refine_ls_weighting_details 'w=1/[\s^2^(Fo^2^)+(0.0386P)^2^+0.5316P] where P=(Fo^2^+2Fc^2^)/3'
_refine_ls_weighting_scheme calc
_refine_ls_wR_factor_gt 0.0768
_refine_ls_wR_factor_ref 0.0810
_reflns_Friedel_coverage 0.000
_reflns_number_gt 3855
_reflns_number_total 4403
_reflns_threshold_expression 'I > 2\s(I)'
_cod_data_source_file c7dt00428a2.cif
_cod_data_source_block d1622_a
_cod_database_code 7042721
_shelx_shelxl_version_number 2014/7
_shelx_space_group_comment
; 
The symmetry employed for this shelxl refinement is uniquely defined 
by the following loop, which should always be used as a source of 
symmetry information in preference to the above space-group names. 
They are only intended as comments. 
;
_shelx_estimated_absorpt_t_min 0.841
_shelx_estimated_absorpt_t_max 0.985

loop_
_space_group_symop_operation_xyz
'x, y, z'
'-x, -y, -z'

loop_
_atom_site_label
_atom_site_type_symbol
_atom_site_fract_x
_atom_site_fract_y
_atom_site_fract_z
_atom_site_U_iso_or_equiv
_atom_site_adp_type
_atom_site_occupancy
_atom_site_site_symmetry_order
_atom_site_calc_flag
_atom_site_refinement_flags_posn
_atom_site_refinement_flags_adp
_atom_site_refinement_flags_occupancy
_atom_site_disorder_assembly
_atom_site_disorder_group
Zn1 Zn 0.64135(3) 0.29579(2) 0.66700(2) 0.02701(10) Uani 1 1 d . . . . .
N1 N 0.59524(16) 0.48675(14) 0.73559(14) 0.0262(3) Uani 1 1 d . . . . .
N2 N 0.70229(15) 0.28445(15) 0.82194(14) 0.0262(3) Uani 1 1 d . . . . .
C1 C 0.5363(2) 0.58462(19) 0.68980(19) 0.0325(4) Uani 1 1 d . . . . .
H1A H 0.5099 0.5702 0.6250 0.039 Uiso 1 1 calc R U . . .
C2 C 0.5123(2) 0.70539(19) 0.7324(2) 0.0367(5) Uani 1 1 d . . . . .
H2A H 0.4712 0.7729 0.6971 0.044 Uiso 1 1 calc R U . . .
C3 C 0.5491(2) 0.72579(19) 0.8270(2) 0.0373(5) Uani 1 1 d . . . . .
H3A H 0.5333 0.8080 0.8587 0.045 Uiso 1 1 calc R U . . .
C4 C 0.6093(2) 0.62573(19) 0.87590(19) 0.0321(4) Uani 1 1 d . . . . .
H4A H 0.6345 0.6382 0.9420 0.039 Uiso 1 1 calc R U . . .
C5 C 0.63262(17) 0.50649(17) 0.82698(16) 0.0232(4) Uani 1 1 d . . . . .
C6 C 0.69923(18) 0.39327(18) 0.87146(16) 0.0248(4) Uani 1 1 d . . . . .
C7 C 0.7556(2) 0.3972(2) 0.95757(19) 0.0351(5) Uani 1 1 d . . . . .
H7A H 0.7537 0.4748 0.9912 0.042 Uiso 1 1 calc R U . . .
C8 C 0.8143(2) 0.2867(2) 0.9937(2) 0.0418(5) Uani 1 1 d . . . . .
H8A H 0.8535 0.2875 1.0525 0.050 Uiso 1 1 calc R U . . .
C9 C 0.8157(2) 0.1756(2) 0.9441(2) 0.0383(5) Uani 1 1 d . . . . .
H9A H 0.8548 0.0986 0.9685 0.046 Uiso 1 1 calc R U . . .
C10 C 0.7594(2) 0.17820(19) 0.85829(19) 0.0320(4) Uani 1 1 d . . . . .
H10A H 0.7611 0.1015 0.8233 0.038 Uiso 1 1 calc R U . . .
C11 C 0.46145(19) 0.23524(17) 0.71275(17) 0.0262(4) Uani 1 1 d . . . . .
C12 C 0.4328(3) 0.2271(4) 0.5990(3) 0.0400(8) Uani 0.809(6) 1 d . . P A 1
H12A H 0.5113 0.1703 0.5366 0.048 Uiso 0.809(6) 1 calc R U P A 1
H12B H 0.4252 0.3106 0.5632 0.048 Uiso 0.809(6) 1 calc R U P A 1
C13 C 0.2978(4) 0.1787(5) 0.6294(3) 0.0535(11) Uani 0.809(6) 1 d . . P A 1
H13A H 0.2818 0.1739 0.5524 0.064 Uiso 0.809(6) 1 calc R U P A 1
C14 C 0.3122(4) 0.0509(3) 0.6816(4) 0.0532(13) Uani 0.809(6) 1 d . . P A 1
H14A H 0.3910 -0.0063 0.6198 0.064 Uiso 0.809(6) 1 calc R U P A 1
H14B H 0.2268 0.0178 0.7004 0.064 Uiso 0.809(6) 1 calc R U P A 1
C15 C 0.3368(3) 0.0566(3) 0.7984(4) 0.0441(10) Uani 0.809(6) 1 d . . P A 1
H15A H 0.3459 -0.0287 0.8325 0.053 Uiso 0.809(6) 1 calc R U P A 1
C16 C 0.2156(3) 0.1436(4) 0.8932(3) 0.0414(8) Uani 0.809(6) 1 d . . P A 1
H16A H 0.2308 0.1470 0.9699 0.050 Uiso 0.809(6) 1 calc R U P A 1
H16B H 0.1291 0.1120 0.9135 0.050 Uiso 0.809(6) 1 calc R U P A 1
C17 C 0.2017(4) 0.2747(4) 0.8413(5) 0.0435(12) Uani 0.809(6) 1 d . . P A 1
H17A H 0.1226 0.3327 0.9037 0.052 Uiso 0.809(6) 1 calc R U P A 1
C18 C 0.3366(3) 0.3220(4) 0.8078(4) 0.0458(9) Uani 0.809(6) 1 d . . P A 1
H18A H 0.3529 0.3288 0.8835 0.055 Uiso 0.809(6) 1 calc R U P A 1
H18B H 0.3273 0.4063 0.7738 0.055 Uiso 0.809(6) 1 calc R U P A 1
C19 C 0.1764(4) 0.2666(5) 0.7237(5) 0.0546(12) Uani 0.809(6) 1 d . . P A 1
H19A H 0.0896 0.2356 0.7436 0.065 Uiso 0.809(6) 1 calc R U P A 1
H19B H 0.1664 0.3505 0.6891 0.065 Uiso 0.809(6) 1 calc R U P A 1
C20 C 0.4712(3) 0.1056(3) 0.7672(3) 0.0414(9) Uani 0.809(6) 1 d . . P A 1
H20A H 0.4881 0.1096 0.8429 0.050 Uiso 0.809(6) 1 calc R U P A 1
H20B H 0.5504 0.0474 0.7070 0.050 Uiso 0.809(6) 1 calc R U P A 1
C12A C 0.3990(13) 0.2914(14) 0.6177(12) 0.031(3) Uiso 0.191(6) 1 d . . P A 2
H12C H 0.3884 0.3832 0.6203 0.037 Uiso 0.191(6) 1 calc R U P A 2
H12D H 0.4659 0.2609 0.5337 0.037 Uiso 0.191(6) 1 calc R U P A 2
C13A C 0.2565(14) 0.2587(14) 0.6407(13) 0.034(3) Uiso 0.191(6) 1 d . . P A 2
H13B H 0.2203 0.3003 0.5799 0.040 Uiso 0.191(6) 1 calc R U P A 2
C14A C 0.2768(17) 0.1181(18) 0.6296(16) 0.047(4) Uiso 0.191(6) 1 d . . P A 2
H14C H 0.3495 0.0879 0.5476 0.056 Uiso 0.191(6) 1 calc R U P A 2
H14D H 0.1894 0.0945 0.6376 0.056 Uiso 0.191(6) 1 calc R U P A 2
C15A C 0.3212(13) 0.0567(13) 0.7345(18) 0.028(3) Uiso 0.191(6) 1 d . . P A 2
H15B H 0.3313 -0.0360 0.7306 0.033 Uiso 0.191(6) 1 calc R U P A 2
C16A C 0.224(2) 0.1054(17) 0.8533(18) 0.050(5) Uiso 0.191(6) 1 d . . P A 2
H16C H 0.1337 0.0827 0.8707 0.060 Uiso 0.191(6) 1 calc R U P A 2
H16D H 0.2570 0.0676 0.9165 0.060 Uiso 0.191(6) 1 calc R U P A 2
C17A C 0.207(2) 0.2369(19) 0.8612(19) 0.034(5) Uiso 0.191(6) 1 d . . P A 2
H17B H 0.1378 0.2670 0.9458 0.041 Uiso 0.191(6) 1 calc R U P A 2
C18A C 0.3509(17) 0.2795(16) 0.8363(16) 0.039(4) Uiso 0.191(6) 1 d . . P A 2
H18C H 0.3347 0.3717 0.8419 0.047 Uiso 0.191(6) 1 calc R U P A 2
H18D H 0.3831 0.2462 0.9012 0.047 Uiso 0.191(6) 1 calc R U P A 2
C19A C 0.1607(19) 0.3032(16) 0.7695(16) 0.038(4) Uiso 0.191(6) 1 d . . P A 2
H19C H 0.1559 0.3937 0.7779 0.045 Uiso 0.191(6) 1 calc R U P A 2
H19D H 0.0663 0.2903 0.7859 0.045 Uiso 0.191(6) 1 calc R U P A 2
C20A C 0.4660(14) 0.0928(12) 0.7024(16) 0.042(3) Uiso 0.191(6) 1 d . . P A 2
H20C H 0.5066 0.0487 0.7583 0.050 Uiso 0.191(6) 1 calc R U P A 2
H20D H 0.5285 0.0627 0.6170 0.050 Uiso 0.191(6) 1 calc R U P A 2
C21 C 0.81505(18) 0.27913(16) 0.50931(17) 0.0240(4) Uani 1 1 d . . . . .
C22 C 0.9372(2) 0.32542(19) 0.51775(19) 0.0306(4) Uani 1 1 d . . . . .
H22A H 0.9637 0.2780 0.5807 0.037 Uiso 1 1 calc R U . . .
H22B H 0.9080 0.4145 0.5443 0.037 Uiso 1 1 calc R U . . .
C23 C 1.0634(2) 0.30964(19) 0.3927(2) 0.0330(5) Uani 1 1 d . . . . .
H23A H 1.1411 0.3402 0.4010 0.040 Uiso 1 1 calc R U . . .
C24 C 1.0230(2) 0.38470(19) 0.2962(2) 0.0355(5) Uani 1 1 d . . . . .
H24A H 1.1038 0.3751 0.2156 0.043 Uiso 1 1 calc R U . . .
H24B H 0.9943 0.4742 0.3212 0.043 Uiso 1 1 calc R U . . .
C25 C 0.9034(2) 0.33853(19) 0.28415(19) 0.0331(5) Uani 1 1 d . . . . .
H25A H 0.8766 0.3879 0.2212 0.040 Uiso 1 1 calc R U . . .
C26 C 0.9485(2) 0.2006(2) 0.2447(2) 0.0383(5) Uani 1 1 d . . . . .
H26A H 1.0282 0.1896 0.1633 0.046 Uiso 1 1 calc R U . . .
H26B H 0.8713 0.1705 0.2368 0.046 Uiso 1 1 calc R U . . .
C27 C 0.9900(2) 0.12485(18) 0.3406(2) 0.0340(5) Uani 1 1 d . . . . .
H27A H 1.0197 0.0346 0.3146 0.041 Uiso 1 1 calc R U . . .
C28 C 0.8653(2) 0.14185(17) 0.46613(18) 0.0275(4) Uani 1 1 d . . . . .
H28A H 0.7886 0.1097 0.4595 0.033 Uiso 1 1 calc R U . . .
H28B H 0.8919 0.0927 0.5282 0.033 Uiso 1 1 calc R U . . .
C29 C 1.1095(2) 0.17160(19) 0.3525(2) 0.0375(5) Uani 1 1 d . . . . .
H29A H 1.1369 0.1226 0.4143 0.045 Uiso 1 1 calc R U . . .
H29B H 1.1908 0.1607 0.2723 0.045 Uiso 1 1 calc R U . . .
C30 C 0.7788(2) 0.35387(18) 0.40942(19) 0.0288(4) Uani 1 1 d . . . . .
H30A H 0.7010 0.3251 0.4012 0.035 Uiso 1 1 calc R U . . .
H30B H 0.7481 0.4432 0.4350 0.035 Uiso 1 1 calc R U . . .

loop_
_atom_site_aniso_label
_atom_site_aniso_U_11
_atom_site_aniso_U_22
_atom_site_aniso_U_33
_atom_site_aniso_U_23
_atom_site_aniso_U_13
_atom_site_aniso_U_12
Zn1 0.02607(15) 0.02942(15) 0.02653(15) -0.00134(10) -0.01226(11) -0.00341(10)
N1 0.0265(8) 0.0275(8) 0.0250(8) 0.0013(6) -0.0121(7) -0.0024(6)
N2 0.0225(8) 0.0302(8) 0.0251(8) 0.0026(6) -0.0099(6) -0.0031(6)
C1 0.0330(10) 0.0332(11) 0.0302(11) 0.0030(8) -0.0150(9) 0.0001(8)
C2 0.0330(11) 0.0297(11) 0.0404(12) 0.0044(9) -0.0117(9) 0.0016(9)
C3 0.0325(11) 0.0267(10) 0.0450(13) -0.0071(9) -0.0090(9) -0.0011(8)
C4 0.0277(10) 0.0361(11) 0.0313(11) -0.0067(8) -0.0104(8) -0.0049(8)
C5 0.0173(8) 0.0307(10) 0.0186(9) -0.0006(7) -0.0043(7) -0.0041(7)
C6 0.0180(8) 0.0345(10) 0.0188(9) 0.0020(7) -0.0044(7) -0.0054(7)
C7 0.0333(11) 0.0466(13) 0.0291(11) 0.0009(9) -0.0163(9) -0.0076(9)
C8 0.0373(12) 0.0631(15) 0.0318(12) 0.0127(10) -0.0219(10) -0.0103(11)
C9 0.0267(10) 0.0479(13) 0.0373(12) 0.0186(10) -0.0134(9) -0.0042(9)
C10 0.0257(10) 0.0313(11) 0.0348(11) 0.0077(8) -0.0101(8) -0.0025(8)
C11 0.0283(10) 0.0252(9) 0.0229(9) -0.0016(7) -0.0095(8) -0.0017(8)
C12 0.0423(17) 0.058(2) 0.0283(15) 0.0097(14) -0.0164(12) -0.0262(17)
C13 0.057(2) 0.087(4) 0.0351(17) 0.0101(18) -0.0252(15) -0.042(2)
C14 0.056(2) 0.055(2) 0.040(2) -0.0177(18) 0.0005(17) -0.0314(18)
C15 0.0374(17) 0.0284(15) 0.051(2) 0.0151(13) -0.0057(15) -0.0038(12)
C16 0.0316(16) 0.056(2) 0.0274(17) 0.0064(17) -0.0034(13) -0.0078(15)
C17 0.0252(16) 0.030(2) 0.059(3) -0.015(2) -0.0027(15) 0.0037(15)
C18 0.0324(16) 0.039(2) 0.057(2) -0.0236(18) -0.0102(15) 0.0006(14)
C19 0.041(2) 0.063(3) 0.077(4) 0.035(3) -0.039(2) -0.025(2)
C20 0.0276(14) 0.0404(16) 0.044(2) 0.0153(13) -0.0072(13) 0.0017(11)
C21 0.0240(9) 0.0220(9) 0.0285(10) -0.0008(7) -0.0134(8) -0.0031(7)
C22 0.0319(10) 0.0309(10) 0.0357(11) -0.0010(8) -0.0201(9) -0.0065(8)
C23 0.0259(10) 0.0322(11) 0.0457(13) 0.0039(9) -0.0178(9) -0.0097(8)
C24 0.0334(11) 0.0286(10) 0.0435(12) 0.0096(9) -0.0133(9) -0.0101(9)
C25 0.0375(11) 0.0341(11) 0.0317(11) 0.0109(8) -0.0175(9) -0.0104(9)
C26 0.0400(12) 0.0439(12) 0.0283(11) -0.0029(9) -0.0083(9) -0.0130(10)
C27 0.0343(11) 0.0221(10) 0.0384(12) -0.0027(8) -0.0082(9) -0.0028(8)
C28 0.0293(10) 0.0228(9) 0.0317(11) 0.0029(8) -0.0128(8) -0.0073(8)
C29 0.0248(10) 0.0317(11) 0.0473(13) 0.0057(9) -0.0084(9) -0.0006(8)
C30 0.0270(10) 0.0279(10) 0.0366(11) 0.0036(8) -0.0189(8) -0.0039(8)

loop_
_atom_type_symbol
_atom_type_description
_atom_type_scat_dispersion_real
_atom_type_scat_dispersion_imag
_atom_type_scat_source
C C 0.0181 0.0091 'International Tables Vol C Tables 4.2.6.8 and 6.1.1.4'
H H 0.0000 0.0000 'International Tables Vol C Tables 4.2.6.8 and 6.1.1.4'
N N 0.0311 0.0180 'International Tables Vol C Tables 4.2.6.8 and 6.1.1.4'
Zn Zn -1.5491 0.6778 'International Tables Vol C Tables 4.2.6.8 and 6.1.1.4'

loop_
_geom_angle_atom_site_label_1
_geom_angle_atom_site_label_2
_geom_angle_atom_site_label_3
_geom_angle
C21 Zn1 C11 132.13(8)
C21 Zn1 N1 106.67(7)
C11 Zn1 N1 109.08(7)
C21 Zn1 N2 108.14(7)
C11 Zn1 N2 111.16(7)
N1 Zn1 N2 74.83(6)
C1 N1 C5 118.79(17)
C1 N1 Zn1 124.14(14)
C5 N1 Zn1 117.04(12)
C10 N2 C6 118.88(17)
C10 N2 Zn1 123.92(14)
C6 N2 Zn1 116.53(12)
N1 C1 C2 123.0(2)
N1 C1 H1A 118.5
C2 C1 H1A 118.5
C3 C2 C1 118.38(19)
C3 C2 H2A 120.8
C1 C2 H2A 120.8
C2 C3 C4 119.43(19)
C2 C3 H3A 120.3
C4 C3 H3A 120.3
C3 C4 C5 119.10(19)
C3 C4 H4A 120.5
C5 C4 H4A 120.5
N1 C5 C4 121.32(17)
N1 C5 C6 115.50(16)
C4 C5 C6 123.17(17)
N2 C6 C7 121.30(18)
N2 C6 C5 115.35(16)
C7 C6 C5 123.35(18)
C8 C7 C6 119.0(2)
C8 C7 H7A 120.5
C6 C7 H7A 120.5
C9 C8 C7 119.6(2)
C9 C8 H8A 120.2
C7 C8 H8A 120.2
C8 C9 C10 118.57(19)
C8 C9 H9A 120.7
C10 C9 H9A 120.7
N2 C10 C9 122.7(2)
N2 C10 H10A 118.6
C9 C10 H10A 118.6
C12 C11 C20 108.4(2)
C12 C11 C18 107.7(2)
C20 C11 C18 107.9(2)
C18A C11 C20A 106.4(8)
C18A C11 C12A 104.8(8)
C20A C11 C12A 102.7(8)
C18A C11 Zn1 115.4(7)
C12 C11 Zn1 109.72(14)
C20 C11 Zn1 110.27(15)
C18 C11 Zn1 112.72(16)
C20A C11 Zn1 119.0(5)
C12A C11 Zn1 106.9(5)
C11 C12 C13 111.4(2)
C11 C12 H12A 109.3
C13 C12 H12A 109.3
C11 C12 H12B 109.3
C13 C12 H12B 109.3
H12A C12 H12B 108.0
C14 C13 C19 109.8(3)
C14 C13 C12 108.6(3)
C19 C13 C12 109.6(4)
C14 C13 H13A 109.6
C19 C13 H13A 109.6
C12 C13 H13A 109.6
C13 C14 C15 110.2(3)
C13 C14 H14A 109.6
C15 C14 H14A 109.6
C13 C14 H14B 109.6
C15 C14 H14B 109.6
H14A C14 H14B 108.1
C16 C15 C14 109.5(3)
C16 C15 C20 109.7(3)
C14 C15 C20 108.9(3)
C16 C15 H15A 109.6
C14 C15 H15A 109.6
C20 C15 H15A 109.6
C15 C16 C17 109.7(3)
C15 C16 H16A 109.7
C17 C16 H16A 109.7
C15 C16 H16B 109.7
C17 C16 H16B 109.7
H16A C16 H16B 108.2
C18 C17 C16 109.5(4)
C18 C17 C19 108.7(4)
C16 C17 C19 108.5(3)
C18 C17 H17A 110.1
C16 C17 H17A 110.1
C19 C17 H17A 110.1
C17 C18 C11 111.9(3)
C17 C18 H18A 109.2
C11 C18 H18A 109.2
C17 C18 H18B 109.2
C11 C18 H18B 109.2
H18A C18 H18B 107.9
C13 C19 C17 109.5(3)
C13 C19 H19A 109.8
C17 C19 H19A 109.8
C13 C19 H19B 109.8
C17 C19 H19B 109.8
H19A C19 H19B 108.2
C11 C20 C15 110.8(2)
C11 C20 H20A 109.5
C15 C20 H20A 109.5
C11 C20 H20B 109.5
C15 C20 H20B 109.5
H20A C20 H20B 108.1
C13A C12A C11 114.6(9)
C13A C12A H12C 108.6
C11 C12A H12C 108.6
C13A C12A H12D 108.6
C11 C12A H12D 108.6
H12C C12A H12D 107.6
C19A C13A C14A 110.1(12)
C19A C13A C12A 106.6(12)
C14A C13A C12A 107.7(12)
C19A C13A H13B 110.8
C14A C13A H13B 110.8
C12A C13A H13B 110.8
C13A C14A C15A 109.2(13)
C13A C14A H14C 109.8
C15A C14A H14C 109.8
C13A C14A H14D 109.8
C15A C14A H14D 109.8
H14C C14A H14D 108.3
C16A C15A C20A 110.9(16)
C16A C15A C14A 111.3(13)
C20A C15A C14A 103.6(12)
C16A C15A H15B 110.3
C20A C15A H15B 110.3
C14A C15A H15B 110.3
C17A C16A C15A 111.6(16)
C17A C16A H16C 109.3
C15A C16A H16C 109.3
C17A C16A H16D 109.3
C15A C16A H16D 109.3
H16C C16A H16D 108.0
C16A C17A C19A 114.0(16)
C16A C17A C18A 111.6(16)
C19A C17A C18A 104.5(16)
C16A C17A H17B 108.9
C19A C17A H17B 108.9
C18A C17A H17B 108.9
C11 C18A C17A 112.4(13)
C11 C18A H18C 109.1
C17A C18A H18C 109.1
C11 C18A H18D 109.1
C17A C18A H18D 109.1
H18C C18A H18D 107.9
C17A C19A C13A 111.7(15)
C17A C19A H19C 109.3
C13A C19A H19C 109.3
C17A C19A H19D 109.3
C13A C19A H19D 109.3
H19C C19A H19D 107.9
C11 C20A C15A 114.7(10)
C11 C20A H20C 108.6
C15A C20A H20C 108.6
C11 C20A H20D 108.6
C15A C20A H20D 108.6
H20C C20A H20D 107.6
C28 C21 C22 107.60(15)
C28 C21 C30 108.21(15)
C22 C21 C30 107.56(15)
C28 C21 Zn1 109.25(12)
C22 C21 Zn1 115.57(13)
C30 C21 Zn1 108.43(12)
C21 C22 C23 111.34(16)
C21 C22 H22A 109.4
C23 C22 H22A 109.4
C21 C22 H22B 109.4
C23 C22 H22B 109.4
H22A C22 H22B 108.0
C24 C23 C29 109.42(18)
C24 C23 C22 109.33(16)
C29 C23 C22 109.32(16)
C24 C23 H23A 109.6
C29 C23 H23A 109.6
C22 C23 H23A 109.6
C23 C24 C25 109.61(16)
C23 C24 H24A 109.7
C25 C24 H24A 109.7
C23 C24 H24B 109.7
C25 C24 H24B 109.7
H24A C24 H24B 108.2
C26 C25 C24 109.54(17)
C26 C25 C30 108.87(16)
C24 C25 C30 109.39(17)
C26 C25 H25A 109.7
C24 C25 H25A 109.7
C30 C25 H25A 109.7
C25 C26 C27 109.83(17)
C25 C26 H26A 109.7
C27 C26 H26A 109.7
C25 C26 H26B 109.7
C27 C26 H26B 109.7
H26A C26 H26B 108.2
C26 C27 C29 109.53(17)
C26 C27 C28 109.19(17)
C29 C27 C28 108.99(18)
C26 C27 H27A 109.7
C29 C27 H27A 109.7
C28 C27 H27A 109.7
C21 C28 C27 111.59(15)
C21 C28 H28A 109.3
C27 C28 H28A 109.3
C21 C28 H28B 109.3
C27 C28 H28B 109.3
H28A C28 H28B 108.0
C23 C29 C27 109.46(16)
C23 C29 H29A 109.8
C27 C29 H29A 109.8
C23 C29 H29B 109.8
C27 C29 H29B 109.8
H29A C29 H29B 108.2
C25 C30 C21 111.55(15)
C25 C30 H30A 109.3
C21 C30 H30A 109.3
C25 C30 H30B 109.3
C21 C30 H30B 109.3
H30A C30 H30B 108.0

loop_
_geom_bond_atom_site_label_1
_geom_bond_atom_site_label_2
_geom_bond_distance
Zn1 C21 2.0209(19)
Zn1 C11 2.0223(19)
Zn1 N1 2.1724(16)
Zn1 N2 2.1754(16)
N1 C1 1.338(2)
N1 C5 1.339(2)
N2 C10 1.339(2)
N2 C6 1.344(3)
C1 C2 1.378(3)
C1 H1A 0.9500
C2 C3 1.373(3)
C2 H2A 0.9500
C3 C4 1.382(3)
C3 H3A 0.9500
C4 C5 1.391(3)
C4 H4A 0.9500
C5 C6 1.487(3)
C6 C7 1.387(3)
C7 C8 1.381(3)
C7 H7A 0.9500
C8 C9 1.373(4)
C8 H8A 0.9500
C9 C10 1.374(3)
C9 H9A 0.9500
C10 H10A 0.9500
C11 C18A 1.493(18)
C11 C12 1.510(3)
C11 C20 1.530(3)
C11 C18 1.535(4)
C11 C20A 1.561(13)
C11 C12A 1.572(12)
C12 C13 1.541(4)
C12 H12A 0.9900
C12 H12B 0.9900
C13 C14 1.505(6)
C13 C19 1.520(7)
C13 H13A 1.0000
C14 C15 1.518(5)
C14 H14A 0.9900
C14 H14B 0.9900
C15 C16 1.516(5)
C15 C20 1.537(4)
C15 H15A 1.0000
C16 C17 1.534(6)
C16 H16A 0.9900
C16 H16B 0.9900
C17 C18 1.528(5)
C17 C19 1.534(7)
C17 H17A 1.0000
C18 H18A 0.9900
C18 H18B 0.9900
C19 H19A 0.9900
C19 H19B 0.9900
C20 H20A 0.9900
C20 H20B 0.9900
C12A C13A 1.554(18)
C12A H12C 0.9900
C12A H12D 0.9900
C13A C19A 1.495(18)
C13A C14A 1.52(2)
C13A H13B 1.0000
C14A C15A 1.58(2)
C14A H14C 0.9900
C14A H14D 0.9900
C15A C16A 1.42(3)
C15A C20A 1.571(19)
C15A H15B 1.0000
C16A C17A 1.42(3)
C16A H16C 0.9900
C16A H16D 0.9900
C17A C19A 1.47(2)
C17A C18A 1.61(3)
C17A H17B 1.0000
C18A H18C 0.9900
C18A H18D 0.9900
C19A H19C 0.9900
C19A H19D 0.9900
C20A H20C 0.9900
C20A H20D 0.9900
C21 C28 1.532(3)
C21 C22 1.537(3)
C21 C30 1.538(3)
C22 C23 1.540(3)
C22 H22A 0.9900
C22 H22B 0.9900
C23 C24 1.527(3)
C23 C29 1.531(3)
C23 H23A 1.0000
C24 C25 1.530(3)
C24 H24A 0.9900
C24 H24B 0.9900
C25 C26 1.527(3)
C25 C30 1.533(3)
C25 H25A 1.0000
C26 C27 1.530(3)
C26 H26A 0.9900
C26 H26B 0.9900
C27 C29 1.531(3)
C27 C28 1.536(3)
C27 H27A 1.0000
C28 H28A 0.9900
C28 H28B 0.9900
C29 H29A 0.9900
C29 H29B 0.9900
C30 H30A 0.9900
C30 H30B 0.9900

loop_
_geom_torsion_atom_site_label_1
_geom_torsion_atom_site_label_2
_geom_torsion_atom_site_label_3
_geom_torsion_atom_site_label_4
_geom_torsion
C5 N1 C1 C2 0.0(3)
Zn1 N1 C1 C2 -177.84(15)
N1 C1 C2 C3 -0.8(3)
C1 C2 C3 C4 0.4(3)
C2 C3 C4 C5 0.7(3)
C1 N1 C5 C4 1.1(3)
Zn1 N1 C5 C4 179.08(13)
C1 N1 C5 C6 -179.12(16)
Zn1 N1 C5 C6 -1.1(2)
C3 C4 C5 N1 -1.4(3)
C3 C4 C5 C6 178.78(17)
C10 N2 C6 C7 0.9(3)
Zn1 N2 C6 C7 -170.10(14)
C10 N2 C6 C5 -179.36(16)
Zn1 N2 C6 C5 9.64(19)
N1 C5 C6 N2 -5.7(2)
C4 C5 C6 N2 174.16(17)
N1 C5 C6 C7 174.07(17)
C4 C5 C6 C7 -6.1(3)
N2 C6 C7 C8 -0.8(3)
C5 C6 C7 C8 179.52(18)
C6 C7 C8 C9 -0.1(3)
C7 C8 C9 C10 0.7(3)
C6 N2 C10 C9 -0.2(3)
Zn1 N2 C10 C9 170.06(15)
C8 C9 C10 N2 -0.6(3)
C20 C11 C12 C13 58.4(4)
C18 C11 C12 C13 -58.0(4)
Zn1 C11 C12 C13 178.9(3)
C11 C12 C13 C14 -60.0(4)
C11 C12 C13 C19 59.9(4)
C19 C13 C14 C15 -59.6(4)
C12 C13 C14 C15 60.2(3)
C13 C14 C15 C16 59.6(3)
C13 C14 C15 C20 -60.4(3)
C14 C15 C16 C17 -60.0(4)
C20 C15 C16 C17 59.5(4)
C15 C16 C17 C18 -58.3(4)
C15 C16 C17 C19 60.1(4)
C16 C17 C18 C11 58.5(5)
C19 C17 C18 C11 -59.8(5)
C12 C11 C18 C17 58.9(4)
C20 C11 C18 C17 -58.0(4)
Zn1 C11 C18 C17 -179.9(3)
C14 C13 C19 C17 60.0(4)
C12 C13 C19 C17 -59.2(4)
C18 C17 C19 C13 59.1(4)
C16 C17 C19 C13 -59.9(4)
C12 C11 C20 C15 -58.0(3)
C18 C11 C20 C15 58.4(3)
Zn1 C11 C20 C15 -178.2(2)
C16 C15 C20 C11 -60.7(4)
C14 C15 C20 C11 59.2(3)
C18A C11 C12A C13A -55.0(12)
C20A C11 C12A C13A 56.0(12)
Zn1 C11 C12A C13A -178.0(9)
C11 C12A C13A C19A 56.8(15)
C11 C12A C13A C14A -61.3(14)
C19A C13A C14A C15A -52.2(16)
C12A C13A C14A C15A 63.6(15)
C13A C14A C15A C16A 54.9(18)
C13A C14A C15A C20A -64.3(14)
C20A C15A C16A C17A 58(2)
C14A C15A C16A C17A -57(2)
C15A C16A C17A C19A 58(2)
C15A C16A C17A C18A -60(2)
C20A C11 C18A C17A -50.4(14)
C12A C11 C18A C17A 58.0(13)
Zn1 C11 C18A C17A 175.2(10)
C16A C17A C18A C11 58.3(19)
C19A C17A C18A C11 -65.4(16)
C16A C17A C19A C13A -56(2)
C18A C17A C19A C13A 66.2(17)
C14A C13A C19A C17A 53.1(18)
C12A C13A C19A C17A -63.4(17)
C18A C11 C20A C15A 50.2(15)
C12A C11 C20A C15A -59.7(14)
Zn1 C11 C20A C15A -177.4(10)
C16A C15A C20A C11 -54.2(18)
C14A C15A C20A C11 65.3(16)
C28 C21 C22 C23 58.2(2)
C30 C21 C22 C23 -58.2(2)
Zn1 C21 C22 C23 -179.48(12)
C21 C22 C23 C24 60.0(2)
C21 C22 C23 C29 -59.7(2)
C29 C23 C24 C25 60.2(2)
C22 C23 C24 C25 -59.5(2)
C23 C24 C25 C26 -59.8(2)
C23 C24 C25 C30 59.4(2)
C24 C25 C26 C27 59.4(2)
C30 C25 C26 C27 -60.2(2)
C25 C26 C27 C29 -59.4(2)
C25 C26 C27 C28 59.9(2)
C22 C21 C28 C27 -58.7(2)
C30 C21 C28 C27 57.2(2)
Zn1 C21 C28 C27 175.12(13)
C26 C27 C28 C21 -59.1(2)
C29 C27 C28 C21 60.5(2)
C24 C23 C29 C27 -60.1(2)
C22 C23 C29 C27 59.6(2)
C26 C27 C29 C23 59.6(2)
C28 C27 C29 C23 -59.8(2)
C26 C25 C30 C21 59.8(2)
C24 C25 C30 C21 -59.8(2)
C28 C21 C30 C25 -57.7(2)
C22 C21 C30 C25 58.3(2)
Zn1 C21 C30 C25 -176.11(13)
